data_4088322
loop_
_publ_author_name
'Fischer, Reinald'
'G\"orls, Helmar'
'Langer, Jens'
'Enke, Marcel'
'Westerhausen, Matthias'

_publ_section_title
;
 Magnesiacycloalkanes with Different Ring Sizes
;
_journal_issue 4
_journal_name_full Organometallics
_journal_page_first 587
_journal_paper_doi 10.1021/acs.organomet.5b01010
_journal_volume 35
_journal_year 2016
_chemical_formula_moiety 'C23 H50 Br2 Mg2 O8 Si2'
_chemical_formula_sum 'C23 H50 Br2 Mg2 O8 Si2'
_chemical_formula_weight 719.25
_space_group_IT_number 7
_space_group_name_Hall 'P -2yac'
_space_group_name_H-M_alt 'P 1 n 1'
_symmetry_cell_setting monoclinic
_symmetry_space_group_name_Hall 'P -2yac'
_symmetry_space_group_name_H-M 'P 1 n 1'
_atom_sites_solution_hydrogens geom
_atom_sites_solution_primary direct
_atom_sites_solution_secondary difmap
_audit_creation_method SHELXL-97
_cell_angle_alpha 90
_cell_angle_beta 104.668(2)
_cell_angle_gamma 90
_cell_formula_units_Z 2
_cell_length_a 10.2800(3)
_cell_length_b 13.6336(4)
_cell_length_c 12.6894(4)
_cell_measurement_reflns_used 7811
_cell_measurement_temperature 133(2)
_cell_measurement_theta_max 26.02
_cell_measurement_theta_min 2.94
_cell_volume 1720.50(9)
_computing_cell_refinement DENZO
_computing_data_collection COLLECT
_computing_data_reduction DENZO
_computing_molecular_graphics SHELXTL/PC
_computing_publication_material SHELXL-97
_computing_structure_refinement 'SHELXL-97 (Sheldrick, 2008)'
_computing_structure_solution 'SHELXS-97 (Sheldrick, 2008)'
_diffrn_ambient_temperature 133(2)
_diffrn_measured_fraction_theta_full 0.985
_diffrn_measured_fraction_theta_max 0.985
_diffrn_measurement_device_type KappaCCD
_diffrn_measurement_method 'phi- + omega-scan'
_diffrn_radiation_monochromator graphite
_diffrn_radiation_source 'fine-focus sealed tube'
_diffrn_radiation_type MoK\a
_diffrn_radiation_wavelength 0.71073
_diffrn_reflns_av_R_equivalents 0.0279
_diffrn_reflns_av_sigmaI/netI 0.0362
_diffrn_reflns_limit_h_max 10
_diffrn_reflns_limit_h_min -12
_diffrn_reflns_limit_k_max 16
_diffrn_reflns_limit_k_min -16
_diffrn_reflns_limit_l_max 15
_diffrn_reflns_limit_l_min -15
_diffrn_reflns_number 7811
_diffrn_reflns_theta_full 26.02
_diffrn_reflns_theta_max 26.02
_diffrn_reflns_theta_min 2.94
_exptl_absorpt_coefficient_mu 2.500
_exptl_absorpt_correction_T_max 0.7456
_exptl_absorpt_correction_T_min 0.6543
_exptl_absorpt_correction_type multi-scan
_exptl_absorpt_process_details 'SADABS, Bruker-AXS, 2002'
_exptl_crystal_colour colourless
_exptl_crystal_density_diffrn 1.388
_exptl_crystal_density_method 'not measured'
_exptl_crystal_description prism
_exptl_crystal_F_000 748
_exptl_crystal_size_max 0.106
_exptl_crystal_size_mid 0.096
_exptl_crystal_size_min 0.085
_refine_diff_density_max 1.287
_refine_diff_density_min -0.658
_refine_diff_density_rms 0.085
_refine_ls_abs_structure_details 'Flack H D (1983), Acta Cryst. A39, 876-881'
_refine_ls_abs_structure_Flack 0.016(10)
_refine_ls_extinction_method none
_refine_ls_goodness_of_fit_ref 1.088
_refine_ls_hydrogen_treatment constr
_refine_ls_matrix_type full
_refine_ls_number_parameters 331
_refine_ls_number_reflns 5072
_refine_ls_number_restraints 2
_refine_ls_restrained_S_all 1.088
_refine_ls_R_factor_all 0.0434
_refine_ls_R_factor_gt 0.0386
_refine_ls_shift/su_max 0.001
_refine_ls_shift/su_mean 0.000
_refine_ls_structure_factor_coef Fsqd
_refine_ls_weighting_details 'calc w=1/[\s^2^(Fo^2^)+(0.0138P)^2^+4.9768P] where P=(Fo^2^+2Fc^2^)/3'
_refine_ls_weighting_scheme calc
_refine_ls_wR_factor_gt 0.0839
_refine_ls_wR_factor_ref 0.0881
_reflns_number_gt 4762
_reflns_number_total 5072
_reflns_threshold_expression >2sigma(I)
_cod_data_source_file om5b01010_si_002.cif
_cod_data_source_block FO5239
_cod_original_sg_symbol_H-M 'P n'
_cod_database_code 4088322

loop_
_symmetry_equiv_pos_as_xyz
'x, y, z'
'x+1/2, -y, z+1/2'

loop_
_atom_site_label
_atom_site_type_symbol
_atom_site_fract_x
_atom_site_fract_y
_atom_site_fract_z
_atom_site_U_iso_or_equiv
_atom_site_adp_type
_atom_site_occupancy
_atom_site_symmetry_multiplicity
_atom_site_calc_flag
_atom_site_refinement_flags
_atom_site_disorder_assembly
_atom_site_disorder_group
Mg1 Mg 1.13466(16) 0.36341(12) 1.18422(14) 0.0192(4) Uani 1 1 d . A .
Mg2 Mg 1.26071(17) 0.11935(12) 1.19370(14) 0.0197(4) Uani 1 1 d . A .
Si1 Si 1.19320(16) 0.22496(11) 1.39769(12) 0.0256(3) Uani 1 1 d . A .
Si2 Si 0.95989(15) 0.17600(10) 1.20213(13) 0.0237(3) Uani 1 1 d . A .
Br1 Br 1.00347(5) 0.40500(4) 0.99481(4) 0.03202(16) Uani 1 1 d . . .
Br2 Br 1.50501(5) 0.09840(4) 1.28757(4) 0.03184(15) Uani 1 1 d . . .
O1 O 1.0790(4) 0.4870(3) 1.2589(3) 0.0277(9) Uani 1 1 d . . .
O2 O 0.9842(5) 0.6128(4) 1.3993(4) 0.0588(15) Uani 1 1 d . . .
O3 O 1.3150(4) 0.4258(3) 1.1774(3) 0.0280(9) Uani 1 1 d . . .
O4 O 1.5626(4) 0.5222(3) 1.1881(4) 0.0425(11) Uani 1 1 d . . .
O5 O 1.2157(4) -0.0302(3) 1.1781(3) 0.0256(9) Uani 1 1 d . . .
O6 O 1.2436(6) -0.2362(3) 1.1540(4) 0.0432(12) Uani 1 1 d . . .
O7 O 1.2757(4) 0.1300(3) 1.0362(3) 0.0330(9) Uani 1 1 d . . .
O8 O 1.3336(9) 0.1930(6) 0.8411(5) 0.098(2) Uani 1 1 d . . .
C1 C 1.1327(5) 0.2197(4) 1.2487(4) 0.0190(10) Uani 1 1 d . . .
C2 C 1.0694(8) 0.2746(5) 1.4734(5) 0.0439(17) Uani 1 1 d . . .
H2A H 0.9938 0.2289 1.4652 0.066 Uiso 1 1 calc R A .
H2B H 1.0359 0.3386 1.4433 0.066 Uiso 1 1 calc R . .
H2C H 1.1147 0.2817 1.5509 0.066 Uiso 1 1 calc R . .
C3 C 1.3492(7) 0.3018(5) 1.4465(5) 0.0426(18) Uani 1 1 d . . .
H3A H 1.4195 0.2780 1.4132 0.064 Uiso 1 1 calc R A .
H3B H 1.3808 0.2971 1.5259 0.064 Uiso 1 1 calc R . .
H3C H 1.3286 0.3704 1.4256 0.064 Uiso 1 1 calc R . .
C4 C 1.2430(6) 0.1037(4) 1.4692(5) 0.0336(14) Uani 1 1 d . . .
H4A H 1.1673 0.0578 1.4494 0.050 Uiso 1 1 calc R A .
H4B H 1.2672 0.1140 1.5482 0.050 Uiso 1 1 calc R . .
H4C H 1.3202 0.0765 1.4471 0.050 Uiso 1 1 calc R . .
C5 C 0.9188(7) 0.0642(5) 1.2746(6) 0.0443(17) Uani 1 1 d . . .
H5A H 0.9838 0.0122 1.2723 0.066 Uiso 1 1 calc R A .
H5B H 0.8280 0.0416 1.2386 0.066 Uiso 1 1 calc R . .
H5C H 0.9234 0.0808 1.3506 0.066 Uiso 1 1 calc R . .
C6 C 0.8264(6) 0.2675(4) 1.2146(6) 0.0371(15) Uani 1 1 d . . .
H6A H 0.8212 0.3197 1.1606 0.056 Uiso 1 1 calc R A .
H6B H 0.8497 0.2960 1.2879 0.056 Uiso 1 1 calc R . .
H6C H 0.7393 0.2343 1.2018 0.056 Uiso 1 1 calc R . .
C7 C 0.9056(6) 0.1420(4) 1.0545(5) 0.0404(16) Uani 1 1 d . . .
H7A H 0.9654 0.0910 1.0390 0.061 Uiso 1 1 calc R A .
H7B H 0.9099 0.2000 1.0099 0.061 Uiso 1 1 calc R . .
H7C H 0.8131 0.1172 1.0375 0.061 Uiso 1 1 calc R . .
C8 C 0.9459(6) 0.5316(5) 1.2267(6) 0.0424(17) Uani 1 1 d . . .
H8A H 0.8836 0.4880 1.1752 0.051 Uiso 1 1 calc R . .
H8B H 0.9510 0.5949 1.1898 0.051 Uiso 1 1 calc R . .
C9 C 0.8956(7) 0.5478(6) 1.3248(7) 0.053(2) Uani 1 1 d . . .
H9A H 0.8043 0.5766 1.3032 0.064 Uiso 1 1 calc R . .
H9B H 0.8899 0.4843 1.3611 0.064 Uiso 1 1 calc R . .
C10 C 1.1150(7) 0.5704(7) 1.4299(6) 0.0512(19) Uani 1 1 d . . .
H10A H 1.1112 0.5081 1.4690 0.061 Uiso 1 1 calc R . .
H10B H 1.1767 0.6154 1.4802 0.061 Uiso 1 1 calc R . .
C11 C 1.1682(6) 0.5512(4) 1.3338(5) 0.0350(14) Uani 1 1 d . . .
H11A H 1.1775 0.6139 1.2970 0.042 Uiso 1 1 calc R . .
H11B H 1.2583 0.5207 1.3575 0.042 Uiso 1 1 calc R . .
C12 C 1.3230(6) 0.5169(5) 1.1164(6) 0.0348(15) Uani 1 1 d . . .
H12A H 1.2394 0.5554 1.1083 0.042 Uiso 1 1 calc R . .
H12B H 1.3325 0.5006 1.0427 0.042 Uiso 1 1 calc R . .
C13 C 1.4405(6) 0.5761(5) 1.1757(6) 0.0379(15) Uani 1 1 d . . .
H13A H 1.4452 0.6373 1.1349 0.045 Uiso 1 1 calc R . .
H13B H 1.4291 0.5942 1.2484 0.045 Uiso 1 1 calc R . .
C14 C 1.5561(6) 0.4344(4) 1.2503(6) 0.0384(15) Uani 1 1 d . . .
H14A H 1.5433 0.4522 1.3227 0.046 Uiso 1 1 calc R . .
H14B H 1.6414 0.3974 1.2615 0.046 Uiso 1 1 calc R . .
C15 C 1.4407(6) 0.3715(4) 1.1901(5) 0.0334(14) Uani 1 1 d . . .
H15A H 1.4531 0.3538 1.1176 0.040 Uiso 1 1 calc R . .
H15B H 1.4375 0.3102 1.2312 0.040 Uiso 1 1 calc R . .
C16 C 1.2544(7) -0.0953(4) 1.2711(5) 0.0365(15) Uani 1 1 d . . .
H16A H 1.1733 -0.1173 1.2930 0.044 Uiso 1 1 calc R . .
H16B H 1.3132 -0.0599 1.3333 0.044 Uiso 1 1 calc R . .
C17 C 1.3283(7) -0.1835(4) 1.2424(5) 0.0399(16) Uani 1 1 d . . .
H17A H 1.4104 -0.1616 1.2219 0.048 Uiso 1 1 calc R . .
H17B H 1.3560 -0.2271 1.3066 0.048 Uiso 1 1 calc R . .
C18 C 1.2099(7) -0.1711(4) 1.0613(5) 0.0440(18) Uani 1 1 d . . .
H18A H 1.1530 -0.2062 0.9979 0.053 Uiso 1 1 calc R . .
H18B H 1.2931 -0.1499 1.0422 0.053 Uiso 1 1 calc R . .
C19 C 1.1362(6) -0.0832(4) 1.0864(6) 0.0390(16) Uani 1 1 d . . .
H19A H 1.1138 -0.0395 1.0220 0.047 Uiso 1 1 calc R . .
H19B H 1.0510 -0.1043 1.1023 0.047 Uiso 1 1 calc R . .
C20 C 1.3860(7) 0.0792(4) 1.0024(5) 0.0424(16) Uani 1 1 d . A .
H20A H 1.3491 0.0243 0.9527 0.051 Uiso 0.50 1 calc PR A 1
H20B H 1.4508 0.0518 1.0671 0.051 Uiso 0.50 1 calc PR A 1
H20C H 1.3553 0.0163 0.9654 0.051 Uiso 0.50 1 calc PR A 2
H20D H 1.4638 0.0669 1.0653 0.051 Uiso 0.50 1 calc PR A 2
C21 C 1.4560(7) 0.1505(4) 0.9458(5) 0.086(7) Uiso 0.50 1 d PR A 1
H21A H 1.5273 0.1175 0.9191 0.103 Uiso 0.50 1 calc PR A 1
H21B H 1.4968 0.2045 0.9954 0.103 Uiso 0.50 1 calc PR A 1
C21A C 1.4199(7) 0.1533(4) 0.9245(5) 0.063(5) Uiso 0.50 1 d PR A 2
H21C H 1.4642 0.2087 0.9702 0.075 Uiso 0.50 1 calc PR A 2
H21D H 1.4898 0.1223 0.8945 0.075 Uiso 0.50 1 calc PR A 2
C22 C 1.2310(10) 0.2397(7) 0.8798(8) 0.018(2) Uiso 0.50 1 d P A 1
H22A H 1.1620 0.2666 0.8174 0.022 Uiso 0.50 1 calc PR A 1
H22B H 1.2702 0.2950 0.9281 0.022 Uiso 0.50 1 calc PR A 1
C23 C 1.1654(9) 0.1673(6) 0.9425(7) 0.0105(17) Uiso 0.50 1 d P A 1
H23A H 1.0947 0.2004 0.9699 0.013 Uiso 0.50 1 calc PR A 1
H23B H 1.1239 0.1124 0.8947 0.013 Uiso 0.50 1 calc PR A 1
C22A C 1.1763(19) 0.1878(15) 0.8520(15) 0.063(5) Uiso 0.50 1 d P A 2
H22C H 1.1156 0.2372 0.8078 0.075 Uiso 0.50 1 calc PR A 2
H22D H 1.1361 0.1214 0.8417 0.075 Uiso 0.50 1 calc PR A 2
C23A C 1.2290(17) 0.2146(12) 0.9615(13) 0.056(4) Uiso 0.50 1 d P A 2
H23C H 1.1592 0.2508 0.9868 0.068 Uiso 0.50 1 calc PR A 2
H23D H 1.3057 0.2597 0.9660 0.068 Uiso 0.50 1 calc PR A 2

loop_
_atom_site_aniso_label
_atom_site_aniso_U_11
_atom_site_aniso_U_22
_atom_site_aniso_U_33
_atom_site_aniso_U_23
_atom_site_aniso_U_13
_atom_site_aniso_U_12
Mg1 0.0180(8) 0.0160(8) 0.0225(9) 0.0013(7) 0.0030(7) 0.0006(7)
Mg2 0.0214(9) 0.0189(8) 0.0191(8) -0.0001(7) 0.0060(7) 0.0036(7)
Si1 0.0346(8) 0.0241(7) 0.0183(7) -0.0001(6) 0.0073(6) 0.0097(7)
Si2 0.0199(7) 0.0175(7) 0.0337(8) 0.0030(6) 0.0064(6) -0.0009(6)
Br1 0.0298(3) 0.0359(3) 0.0266(3) 0.0096(3) 0.0002(3) 0.0029(3)
Br2 0.0218(3) 0.0336(3) 0.0385(4) -0.0003(3) 0.0047(3) 0.0057(3)
O1 0.0215(19) 0.0205(19) 0.037(2) -0.0024(17) -0.0006(16) 0.0022(15)
O2 0.034(3) 0.083(4) 0.055(3) -0.045(3) 0.003(2) 0.003(3)
O3 0.0186(18) 0.0225(19) 0.042(2) 0.0087(17) 0.0055(17) 0.0003(15)
O4 0.032(2) 0.036(2) 0.066(3) -0.001(2) 0.024(2) -0.005(2)
O5 0.034(2) 0.0153(18) 0.026(2) -0.0009(16) 0.0046(17) 0.0019(16)
O6 0.058(3) 0.022(2) 0.041(3) -0.0069(19) -0.005(2) 0.008(2)
O7 0.045(3) 0.029(2) 0.027(2) 0.0024(17) 0.0138(19) 0.0132(19)
O8 0.135(6) 0.106(5) 0.056(4) -0.003(4) 0.030(4) -0.001(5)
C1 0.019(2) 0.019(2) 0.020(2) 0.002(2) 0.007(2) 0.004(2)
C2 0.064(4) 0.046(4) 0.029(3) 0.006(3) 0.026(3) 0.023(3)
C3 0.050(4) 0.040(4) 0.027(3) -0.006(3) -0.011(3) 0.002(3)
C4 0.045(3) 0.030(3) 0.027(3) 0.005(2) 0.010(3) 0.014(3)
C5 0.038(4) 0.035(3) 0.063(5) 0.010(3) 0.018(3) -0.003(3)
C6 0.025(3) 0.034(3) 0.054(4) 0.005(3) 0.013(3) 0.002(3)
C7 0.037(3) 0.027(3) 0.047(4) -0.010(3) -0.009(3) 0.001(3)
C8 0.032(3) 0.035(3) 0.054(4) -0.014(3) -0.002(3) 0.013(3)
C9 0.032(4) 0.065(5) 0.059(5) -0.032(4) 0.005(3) 0.006(3)
C10 0.031(3) 0.082(6) 0.038(4) -0.016(4) 0.005(3) -0.001(3)
C11 0.032(3) 0.029(3) 0.043(4) -0.013(3) 0.008(3) -0.005(3)
C12 0.031(3) 0.034(3) 0.039(4) 0.006(3) 0.009(3) -0.001(3)
C13 0.034(3) 0.034(3) 0.049(4) 0.005(3) 0.016(3) -0.005(3)
C14 0.024(3) 0.029(3) 0.061(4) 0.001(3) 0.009(3) 0.000(3)
C15 0.030(3) 0.027(3) 0.046(4) -0.007(3) 0.014(3) 0.008(2)
C16 0.055(4) 0.024(3) 0.032(3) 0.005(3) 0.013(3) 0.002(3)
C17 0.049(4) 0.027(3) 0.035(3) -0.002(3) -0.004(3) 0.004(3)
C18 0.054(4) 0.028(3) 0.036(4) -0.009(3) -0.015(3) 0.012(3)
C19 0.037(4) 0.028(3) 0.042(4) -0.006(3) -0.009(3) 0.005(3)
C20 0.056(4) 0.037(4) 0.045(4) -0.003(3) 0.033(3) 0.010(3)

loop_
_atom_type_symbol
_atom_type_description
_atom_type_scat_dispersion_real
_atom_type_scat_dispersion_imag
_atom_type_scat_source
C C 0.0033 0.0016 'International Tables Vol C Tables 4.2.6.8 and 6.1.1.4'
H H 0.0000 0.0000 'International Tables Vol C Tables 4.2.6.8 and 6.1.1.4'
O O 0.0106 0.0060 'International Tables Vol C Tables 4.2.6.8 and 6.1.1.4'
Mg Mg 0.0486 0.0363 'International Tables Vol C Tables 4.2.6.8 and 6.1.1.4'
Si Si 0.0817 0.0704 'International Tables Vol C Tables 4.2.6.8 and 6.1.1.4'
Br Br -0.2901 2.4595 'International Tables Vol C Tables 4.2.6.8 and 6.1.1.4'

loop_
_geom_angle_atom_site_label_1
_geom_angle_atom_site_label_2
_geom_angle_atom_site_label_3
_geom_angle
O3 Mg1 O1 92.23(17)
O3 Mg1 C1 119.54(18)
O1 Mg1 C1 122.66(19)
O3 Mg1 Br1 97.91(13)
O1 Mg1 Br1 96.34(12)
C1 Mg1 Br1 121.52(15)
O3 Mg1 Si2 150.38(13)
O1 Mg1 Si2 113.18(13)
C1 Mg1 Si2 33.61(14)
Br1 Mg1 Si2 94.25(6)
O3 Mg1 Si1 107.33(12)
O1 Mg1 Si1 96.03(13)
C1 Mg1 Si1 32.48(14)
Br1 Mg1 Si1 151.33(7)
Si2 Mg1 Si1 57.09(5)
O3 Mg1 Mg2 93.66(12)
O1 Mg1 Mg2 151.59(13)
C1 Mg1 Mg2 33.35(14)
Br1 Mg1 Mg2 110.29(6)
Si2 Mg1 Mg2 56.74(5)
Si1 Mg1 Mg2 55.73(5)
O7 Mg2 O5 92.64(18)
O7 Mg2 C1 118.60(18)
O5 Mg2 C1 121.1(2)
O7 Mg2 Br2 99.09(13)
O5 Mg2 Br2 96.04(13)
C1 Mg2 Br2 122.93(15)
O7 Mg2 Si1 147.77(13)
O5 Mg2 Si1 115.42(14)
C1 Mg2 Si1 33.49(14)
Br2 Mg2 Si1 93.64(6)
O7 Mg2 Si2 109.02(13)
O5 Mg2 Si2 92.62(13)
C1 Mg2 Si2 32.59(14)
Br2 Mg2 Si2 150.14(7)
Si1 Mg2 Si2 57.02(5)
O7 Mg2 Mg1 91.01(12)
O5 Mg2 Mg1 146.99(13)
C1 Mg2 Mg1 33.19(14)
Br2 Mg2 Mg1 115.74(6)
Si1 Mg2 Mg1 56.87(5)
Si2 Mg2 Mg1 55.39(4)
C1 Si1 C3 113.5(3)
C1 Si1 C4 116.1(3)
C3 Si1 C4 102.9(3)
C1 Si1 C2 116.0(3)
C3 Si1 C2 105.0(3)
C4 Si1 C2 101.7(3)
C1 Si1 Mg2 39.91(16)
C3 Si1 Mg2 100.1(2)
C4 Si1 Mg2 84.66(19)
C2 Si1 Mg2 151.8(2)
C1 Si1 Mg1 38.44(16)
C3 Si1 Mg1 85.0(2)
C4 Si1 Mg1 151.97(19)
C2 Si1 Mg1 102.1(2)
Mg2 Si1 Mg1 67.40(5)
C1 Si2 C7 115.1(3)
C1 Si2 C5 115.2(3)
C7 Si2 C5 104.0(3)
C1 Si2 C6 115.1(3)
C7 Si2 C6 102.0(3)
C5 Si2 C6 103.7(3)
C1 Si2 Mg1 40.15(16)
C7 Si2 Mg1 99.1(2)
C5 Si2 Mg1 152.9(2)
C6 Si2 Mg1 84.8(2)
C1 Si2 Mg2 39.05(16)
C7 Si2 Mg2 87.3(2)
C5 Si2 Mg2 99.1(2)
C6 Si2 Mg2 152.3(2)
Mg1 Si2 Mg2 67.87(5)
C11 O1 C8 109.1(4)
C11 O1 Mg1 126.2(3)
C8 O1 Mg1 123.8(3)
C10 O2 C9 109.0(5)
C15 O3 C12 108.6(4)
C15 O3 Mg1 124.4(3)
C12 O3 Mg1 122.6(3)
C13 O4 C14 109.0(5)
C19 O5 C16 109.6(4)
C19 O5 Mg2 129.4(4)
C16 O5 Mg2 120.8(3)
C17 O6 C18 107.7(5)
C20 O7 C23A 108.8(7)
C20 O7 C23 114.0(5)
C23A O7 C23 35.1(6)
C20 O7 Mg2 120.1(3)
C23A O7 Mg2 125.7(7)
C23 O7 Mg2 124.5(4)
C21A O8 C22 108.4(6)
C21A O8 C22A 112.9(8)
C22 O8 C22A 33.6(7)
C21A O8 C21 5.91(11)
C22 O8 C21 110.7(6)
C22A O8 C21 118.0(8)
Si2 C1 Si1 113.2(3)
Si2 C1 Mg1 106.2(2)
Si1 C1 Mg1 109.1(2)
Si2 C1 Mg2 108.4(2)
Si1 C1 Mg2 106.6(2)
Mg1 C1 Mg2 113.5(2)
Si1 C2 H2A 109.5
Si1 C2 H2B 109.5
H2A C2 H2B 109.5
Si1 C2 H2C 109.5
H2A C2 H2C 109.5
H2B C2 H2C 109.5
Si1 C3 H3A 109.5
Si1 C3 H3B 109.5
H3A C3 H3B 109.5
Si1 C3 H3C 109.5
H3A C3 H3C 109.5
H3B C3 H3C 109.5
Si1 C4 H4A 109.5
Si1 C4 H4B 109.5
H4A C4 H4B 109.5
Si1 C4 H4C 109.5
H4A C4 H4C 109.5
H4B C4 H4C 109.5
Si2 C5 H5A 109.5
Si2 C5 H5B 109.5
H5A C5 H5B 109.5
Si2 C5 H5C 109.5
H5A C5 H5C 109.5
H5B C5 H5C 109.5
Si2 C6 H6A 109.5
Si2 C6 H6B 109.5
H6A C6 H6B 109.5
Si2 C6 H6C 109.5
H6A C6 H6C 109.5
H6B C6 H6C 109.5
Si2 C7 H7A 109.5
Si2 C7 H7B 109.5
H7A C7 H7B 109.5
Si2 C7 H7C 109.5
H7A C7 H7C 109.5
H7B C7 H7C 109.5
O1 C8 C9 109.2(6)
O1 C8 H8A 109.8
C9 C8 H8A 109.8
O1 C8 H8B 109.8
C9 C8 H8B 109.8
H8A C8 H8B 108.3
O2 C9 C8 110.3(6)
O2 C9 H9A 109.6
C8 C9 H9A 109.6
O2 C9 H9B 109.6
C8 C9 H9B 109.6
H9A C9 H9B 108.1
O2 C10 C11 111.6(6)
O2 C10 H10A 109.3
C11 C10 H10A 109.3
O2 C10 H10B 109.3
C11 C10 H10B 109.3
H10A C10 H10B 108.0
O1 C11 C10 110.1(5)
O1 C11 H11A 109.6
C10 C11 H11A 109.6
O1 C11 H11B 109.6
C10 C11 H11B 109.6
H11A C11 H11B 108.1
O3 C12 C13 109.7(5)
O3 C12 H12A 109.7
C13 C12 H12A 109.7
O3 C12 H12B 109.7
C13 C12 H12B 109.7
H12A C12 H12B 108.2
O4 C13 C12 110.8(5)
O4 C13 H13A 109.5
C12 C13 H13A 109.5
O4 C13 H13B 109.5
C12 C13 H13B 109.5
H13A C13 H13B 108.1
O4 C14 C15 109.5(5)
O4 C14 H14A 109.8
C15 C14 H14A 109.8
O4 C14 H14B 109.8
C15 C14 H14B 109.8
H14A C14 H14B 108.2
O3 C15 C14 109.2(4)
O3 C15 H15A 109.8
C14 C15 H15A 109.8
O3 C15 H15B 109.8
C14 C15 H15B 109.8
H15A C15 H15B 108.3
O5 C16 C17 110.0(5)
O5 C16 H16A 109.7
C17 C16 H16A 109.7
O5 C16 H16B 109.7
C17 C16 H16B 109.7
H16A C16 H16B 108.2
O6 C17 C16 110.2(5)
O6 C17 H17A 109.6
C16 C17 H17A 109.6
O6 C17 H17B 109.6
C16 C17 H17B 109.6
H17A C17 H17B 108.1
O6 C18 C19 110.5(6)
O6 C18 H18A 109.6
C19 C18 H18A 109.6
O6 C18 H18B 109.6
C19 C18 H18B 109.6
H18A C18 H18B 108.1
O5 C19 C18 111.2(5)
O5 C19 H19A 109.4
C18 C19 H19A 109.4
O5 C19 H19B 109.4
C18 C19 H19B 109.4
H19A C19 H19B 108.0
O7 C20 C21 109.4(3)
O7 C20 C21A 101.3(3)
C21 C20 C21A 15.3
O7 C20 H20A 109.8
C21 C20 H20A 109.8
C21A C20 H20A 101.7
O7 C20 H20B 109.8
C21 C20 H20B 109.8
C21A C20 H20B 125.1
H20A C20 H20B 108.3
O7 C20 H20C 111.5
C21 C20 H20C 118.0
C21A C20 H20C 111.5
H20A C20 H20C 11.1
H20B C20 H20C 97.7
O7 C20 H20D 111.5
C21 C20 H20D 96.2
C21A C20 H20D 111.5
H20A C20 H20D 119.1
H20B C20 H20D 14.5
H20C C20 H20D 109.3
C20 C21 O8 104.4(3)
C20 C21 H21A 110.9
O8 C21 H21A 110.9
C20 C21 H21B 110.9
O8 C21 H21B 110.9
H21A C21 H21B 108.9
O8 C21A C20 125.5(4)
O8 C21A H21C 105.9
C20 C21A H21C 105.9
O8 C21A H21D 105.9
C20 C21A H21D 105.9
H21C C21A H21D 106.3
O8 C22 C23 110.7(8)
O8 C22 H22A 109.5
C23 C22 H22A 109.5
O8 C22 H22B 109.5
C23 C22 H22B 109.5
H22A C22 H22B 108.1
O7 C23 C22 106.6(7)
O7 C23 H23A 110.4
C22 C23 H23A 110.4
O7 C23 H23B 110.4
C22 C23 H23B 110.4
H23A C23 H23B 108.6
C23A C22A O8 86.0(12)
C23A C22A H22C 114.3
O8 C22A H22C 114.3
C23A C22A H22D 114.3
O8 C22A H22D 114.3
H22C C22A H22D 111.5
C22A C23A O7 114.1(14)
C22A C23A H23C 108.7
O7 C23A H23C 108.7
C22A C23A H23D 108.7
O7 C23A H23D 108.7
H23C C23A H23D 107.6

loop_
_geom_bond_atom_site_label_1
_geom_bond_atom_site_label_2
_geom_bond_distance
Mg1 O3 2.061(4)
Mg1 O1 2.083(4)
Mg1 C1 2.125(5)
Mg1 Br1 2.5051(18)
Mg1 Si2 3.165(2)
Mg1 Si1 3.231(2)
Mg1 Mg2 3.562(2)
Mg2 O7 2.048(4)
Mg2 O5 2.089(4)
Mg2 C1 2.134(5)
Mg2 Br2 2.5085(18)
Mg2 Si1 3.188(2)
Mg2 Si2 3.215(2)
Si1 C1 1.836(5)
Si1 C3 1.885(7)
Si1 C4 1.893(6)
Si1 C2 1.903(6)
Si2 C1 1.825(5)
Si2 C7 1.872(7)
Si2 C5 1.882(6)
Si2 C6 1.891(6)
O1 C11 1.439(6)
O1 C8 1.457(7)
O2 C10 1.424(8)
O2 C9 1.440(8)
O3 C15 1.463(6)
O3 C12 1.476(7)
O4 C13 1.428(8)
O4 C14 1.445(7)
O5 C19 1.435(7)
O5 C16 1.450(7)
O6 C17 1.428(8)
O6 C18 1.444(8)
O7 C20 1.482(7)
O7 C23A 1.493(16)
O7 C23 1.509(9)
O8 C21A 1.312(10)
O8 C22 1.421(12)
O8 C22A 1.66(2)
O8 C21 1.685(10)
C2 H2A 0.9800
C2 H2B 0.9800
C2 H2C 0.9800
C3 H3A 0.9800
C3 H3B 0.9800
C3 H3C 0.9800
C4 H4A 0.9800
C4 H4B 0.9800
C4 H4C 0.9800
C5 H5A 0.9800
C5 H5B 0.9800
C5 H5C 0.9800
C6 H6A 0.9800
C6 H6B 0.9800
C6 H6C 0.9800
C7 H7A 0.9800
C7 H7B 0.9800
C7 H7C 0.9800
C8 C9 1.480(10)
C8 H8A 0.9900
C8 H8B 0.9900
C9 H9A 0.9900
C9 H9B 0.9900
C10 C11 1.480(9)
C10 H10A 0.9900
C10 H10B 0.9900
C11 H11A 0.9900
C11 H11B 0.9900
C12 C13 1.488(9)
C12 H12A 0.9900
C12 H12B 0.9900
C13 H13A 0.9900
C13 H13B 0.9900
C14 C15 1.506(8)
C14 H14A 0.9900
C14 H14B 0.9900
C15 H15A 0.9900
C15 H15B 0.9900
C16 C17 1.515(9)
C16 H16A 0.9900
C16 H16B 0.9900
C17 H17A 0.9900
C17 H17B 0.9900
C18 C19 1.494(9)
C18 H18A 0.9900
C18 H18B 0.9900
C19 H19A 0.9900
C19 H19B 0.9900
C20 C21 1.4968
C20 C21A 1.5151
C20 H20A 0.9900
C20 H20B 0.9900
C20 H20C 0.9900
C20 H20D 0.9900
C21 H21A 0.9900
C21 H21B 0.9900
C21A H21C 0.9900
C21A H21D 0.9900
C22 C23 1.527(14)
C22 H22A 0.9900
C22 H22B 0.9900
C23 H23A 0.9900
C23 H23B 0.9900
C22A C23A 1.41(2)
C22A H22C 0.9900
C22A H22D 0.9900
C23A H23C 0.9900
C23A H23D 0.9900
